data_7127581
loop_
_publ_author_name
'Hu, Lu'
'Staples, Richard J.'
'Shreeve, Jean'ne M.'

_publ_section_title
;
 Hydrogen bond system generated by nitroamino rearrangement: new character
 for designing next generation energetic materials.
;
_journal_issue 5
_journal_name_full 'Chemical communications (Cambridge, England)'
_journal_page_first 603
_journal_page_last 606
_journal_paper_doi 10.1039/d0cc07101c
_journal_volume 57
_journal_year 2021
_chemical_formula_moiety 'C2 H6 O S, C5 H4 N8 O4, 0.5(H2 O)'
_chemical_formula_sum 'C7 H11 N8 O5.5 S'
_chemical_formula_weight 327.30
_space_group_crystal_system triclinic
_space_group_IT_number 2
_space_group_name_Hall '-P 1'
_space_group_name_H-M_alt 'P -1'
_atom_sites_solution_hydrogens mixed
_atom_sites_solution_primary dual
_audit_creation_date 2020-02-18
_audit_creation_method
;
Olex2 1.3
(compiled Nov 21 2019 18:26:39 for OlexSys, GUI svn.r6003)
;
_audit_update_record
;
2020-08-19 deposited with the CCDC.	2020-12-14 downloaded from the CCDC.
;
_cell_angle_alpha 88.790(2)
_cell_angle_beta 85.798(2)
_cell_angle_gamma 79.513(2)
_cell_formula_units_Z 4
_cell_length_a 6.9526(2)
_cell_length_b 11.2186(3)
_cell_length_c 17.4355(5)
_cell_measurement_reflns_used 9966
_cell_measurement_temperature 173.0(10)
_cell_measurement_theta_max 68.24
_cell_measurement_theta_min 2.54
_cell_volume 1333.59(7)
_computing_cell_refinement 'SAINT V8.38A (?, 2016)'
_computing_data_collection 'COSMO (BRUKER, V1.61, 2009)'
_computing_data_reduction 'SAINT V8.38A (?, 2016)'
_computing_molecular_graphics
;
O. V. Dolomanov, L. J. Bourhis, R. J. Gildea, J. A. K. Howard and H. Puschmann,
OLEX2: a complete structure solution, refinement and analysis program.
J. Appl. Cryst. (2009). 42, 339-341.
;
_computing_publication_material
;
O. V. Dolomanov, L. J. Bourhis, R. J. Gildea, J. A. K. Howard and H. Puschmann,
OLEX2: a complete structure solution, refinement and analysis program.
J. Appl. Cryst. (2009). 42, 339-341.
;
_computing_structure_refinement 'SHELXL (Sheldrick, Acta Cryst. A64 2008, 112-122)'
_computing_structure_solution 'SHELXT (Sheldrick, G.M. (2015). Acta Cryst. A71, 3-8)'
_diffrn_ambient_temperature 173.0(10)
_diffrn_detector_area_resol_mean 8.36
_diffrn_measured_fraction_theta_full 0.977
_diffrn_measured_fraction_theta_max 0.975
_diffrn_measurement_device_type 'Bruker APEX-II CCD'
_diffrn_measurement_method '\w and \f'
_diffrn_radiation_monochromator graphite
_diffrn_radiation_type CuK\a
_diffrn_radiation_wavelength 1.54178
_diffrn_reflns_av_R_equivalents 0.0351
_diffrn_reflns_av_unetI/netI 0.0304
_diffrn_reflns_Laue_measured_fraction_full 0.977
_diffrn_reflns_Laue_measured_fraction_max 0.975
_diffrn_reflns_limit_h_max 8
_diffrn_reflns_limit_h_min -8
_diffrn_reflns_limit_k_max 13
_diffrn_reflns_limit_k_min -13
_diffrn_reflns_limit_l_max 20
_diffrn_reflns_limit_l_min -20
_diffrn_reflns_number 21093
_diffrn_reflns_point_group_measured_fraction_full 0.977
_diffrn_reflns_point_group_measured_fraction_max 0.975
_diffrn_reflns_theta_full 67.679
_diffrn_reflns_theta_max 68.278
_diffrn_reflns_theta_min 2.541
_diffrn_source 'sealed tube'
_diffrn_source_current 30.0
_diffrn_source_power 1.2
_diffrn_source_voltage 40.0
_diffrn_standards_number 0
_exptl_absorpt_coefficient_mu 2.598
_exptl_absorpt_correction_T_max 0.7531
_exptl_absorpt_correction_T_min 0.6415
_exptl_absorpt_correction_type multi-scan
_exptl_absorpt_process_details
;
SADABS-2016/2 (Bruker,2016/2) was used for absorption correction.
wR2(int) was 0.0610 before and 0.0484 after correction.
The Ratio of minimum to maximum transmission is 0.8518.
The \l/2 correction factor is Not present.
;
_exptl_crystal_colour yellow
_exptl_crystal_colour_primary yellow
_exptl_crystal_density_diffrn 1.630
_exptl_crystal_description chunk
_exptl_crystal_F_000 676
_exptl_crystal_recrystallization_method 'used as received'
_exptl_crystal_size_max 0.281
_exptl_crystal_size_mid 0.174
_exptl_crystal_size_min 0.107
_refine_diff_density_max 0.593
_refine_diff_density_min -0.411
_refine_diff_density_rms 0.050
_refine_ls_extinction_method none
_refine_ls_goodness_of_fit_ref 1.065
_refine_ls_hydrogen_treatment mixed
_refine_ls_matrix_type full
_refine_ls_number_parameters 424
_refine_ls_number_reflns 4781
_refine_ls_number_restraints 0
_refine_ls_restrained_S_all 1.065
_refine_ls_R_factor_all 0.0372
_refine_ls_R_factor_gt 0.0344
_refine_ls_shift/su_max 0.000
_refine_ls_shift/su_mean 0.000
_refine_ls_structure_factor_coef Fsqd
_refine_ls_weighting_details 'w=1/[\s^2^(Fo^2^)+(0.0458P)^2^+0.7197P] where P=(Fo^2^+2Fc^2^)/3'
_refine_ls_weighting_scheme calc
_refine_ls_wR_factor_gt 0.0920
_refine_ls_wR_factor_ref 0.0944
_reflns_Friedel_coverage 0.000
_reflns_number_gt 4388
_reflns_number_total 4781
_reflns_threshold_expression 'I > 2\s(I)'
_cod_data_source_file d0cc07101c2.cif
_cod_data_source_block js220j
_cod_depositor_comments
;
The following automatic conversions were performed:

data item '_cell_measurement_temperature' value '173(1' was changed
to '173.0(10)' -- precision was estimated.

data item '_diffrn_ambient_temperature' value '173(1' was changed to
'173.0(10)' -- precision was estimated.

Automatic conversion script
Id: cif_fix_values 7556 2019-12-06 15:28:31Z antanas 

 Adding full bibliography for 7127581.cif.
;
_cod_original_formula_sum 'C7 H11 N8 O5.50 S'
_cod_database_code 7127581
_shelx_shelxl_version_number 2018/3
_shelx_space_group_comment
;
The symmetry employed for this shelxl refinement is uniquely defined
by the following loop, which should always be used as a source of
symmetry information in preference to the above space-group names.
They are only intended as comments.
;
_shelx_estimated_absorpt_t_max 0.768
_shelx_estimated_absorpt_t_min 0.529
_olex2_refinement_description
;
1. Fixed Uiso
 At 1.2 times of:
  All C(H) groups
 At 1.5 times of:
  All C(H,H,H) groups
2.a Aromatic/amide H refined with riding coordinates:
 C4(H4A), C4A(H4AB)
2.b Idealised Me refined as rotating group:
 C1S(H1SA,H1SB,H1SC), C2S(H2SA,H2SB,H2SC), C3S(H3SA,H3SB,H3SC), C4S(H4SA,H4SB,
 H4SC)
;
_olex2_diffrn_ambient_temperature_device 'Oxford Cryosystems'
_olex2_exptl_crystal_mounting_method 'The crystal was mounted on a nylon loop with paratone oil'
_olex2_submission_original_sample_id LU-020
_olex2_submission_special_instructions 'No special instructions were received'

loop_
_space_group_symop_operation_xyz
'x, y, z'
'-x, -y, -z'

loop_
_atom_site_label
_atom_site_type_symbol
_atom_site_fract_x
_atom_site_fract_y
_atom_site_fract_z
_atom_site_U_iso_or_equiv
_atom_site_adp_type
_atom_site_occupancy
_atom_site_site_symmetry_order
_atom_site_calc_flag
_atom_site_refinement_flags_posn
_atom_site_refinement_flags_adp
_atom_site_refinement_flags_occupancy
_atom_site_disorder_assembly
_atom_site_disorder_group
S1 S 0.31495(7) 0.67994(5) 0.88616(3) 0.03840(14) Uani 1 1 d . . . . .
O1S O 0.1078(2) 0.66986(16) 0.91460(9) 0.0507(4) Uani 1 1 d . . . . .
C1S C 0.3331(5) 0.8314(3) 0.9033(2) 0.0886(12) Uani 1 1 d . . . . .
H1SA H 0.228530 0.885876 0.878617 0.133 Uiso 1 1 calc R U . . .
H1SB H 0.460891 0.846698 0.882024 0.133 Uiso 1 1 calc R U . . .
H1SC H 0.320109 0.846039 0.958819 0.133 Uiso 1 1 calc R U . . .
C2S C 0.3164(4) 0.6878(4) 0.78606(15) 0.0850(12) Uani 1 1 d . . . . .
H2SA H 0.292410 0.611018 0.766358 0.128 Uiso 1 1 calc R U . . .
H2SB H 0.444231 0.702659 0.764609 0.128 Uiso 1 1 calc R U . . .
H2SC H 0.213352 0.754042 0.770991 0.128 Uiso 1 1 calc R U . . .
S2 S 0.11300(7) 0.25395(4) 0.91141(3) 0.03006(13) Uani 1 1 d . . . . .
O2S O 0.21640(19) 0.21379(13) 0.83333(7) 0.0323(3) Uani 1 1 d . . . . .
C3S C 0.2567(4) 0.3509(2) 0.94954(14) 0.0558(7) Uani 1 1 d . . . . .
H3SA H 0.394988 0.311716 0.945418 0.084 Uiso 1 1 calc R U . . .
H3SB H 0.213696 0.367045 1.003709 0.084 Uiso 1 1 calc R U . . .
H3SC H 0.240709 0.427427 0.920556 0.084 Uiso 1 1 calc R U . . .
C4S C 0.1701(3) 0.12751(18) 0.97336(12) 0.0385(5) Uani 1 1 d . . . . .
H4SA H 0.103657 0.062655 0.958237 0.058 Uiso 1 1 calc R U . . .
H4SB H 0.126021 0.151353 1.026423 0.058 Uiso 1 1 calc R U . . .
H4SC H 0.312146 0.098488 0.969738 0.058 Uiso 1 1 calc R U . . .
O1 O 0.7006(2) 0.45401(12) 0.90841(7) 0.0366(3) Uani 1 1 d . . . . .
O2 O 0.6839(2) 0.32332(13) 0.81983(8) 0.0397(3) Uani 1 1 d . . . . .
O3 O 0.6356(2) 0.59333(11) 0.45528(7) 0.0326(3) Uani 1 1 d . . . . .
O4 O 0.7676(2) 0.47780(12) 0.36033(7) 0.0342(3) Uani 1 1 d . . . . .
N1 N 0.7205(2) 0.54729(13) 0.66984(8) 0.0236(3) Uani 1 1 d . . . . .
N2 N 0.7259(2) 0.53079(13) 0.59291(8) 0.0225(3) Uani 1 1 d . . . . .
H2 H 0.666(3) 0.591(2) 0.5690(13) 0.034(6) Uiso 1 1 d . . . . .
N3 N 1.0138(2) 0.22441(12) 0.57725(8) 0.0215(3) Uani 1 1 d . . . . .
N4 N 1.0247(2) 0.24890(13) 0.70375(9) 0.0232(3) Uani 1 1 d . . . . .
H4 H 1.073(3) 0.236(2) 0.7472(14) 0.038(6) Uiso 1 1 d . . . . .
N5 N 0.8158(2) 0.48658(14) 0.79007(8) 0.0271(3) Uani 1 1 d . . . . .
H5 H 0.804(3) 0.563(2) 0.8051(14) 0.040(6) Uiso 1 1 d . . . . .
N6 N 0.7255(2) 0.41708(13) 0.84265(9) 0.0272(3) Uani 1 1 d . . . . .
N7 N 0.8283(2) 0.41054(12) 0.47650(8) 0.0224(3) Uani 1 1 d . . . . .
N8 N 0.7395(2) 0.49816(13) 0.42967(8) 0.0233(3) Uani 1 1 d . . . . .
C1 C 0.8125(2) 0.46049(15) 0.71180(10) 0.0230(3) Uani 1 1 d . . . . .
C2 C 0.8128(2) 0.43075(15) 0.55270(10) 0.0207(3) Uani 1 1 d . . . . .
C3 C 0.9079(2) 0.33586(15) 0.59928(9) 0.0202(3) Uani 1 1 d . . . . .
C4 C 1.0810(2) 0.17622(15) 0.64212(10) 0.0231(3) Uani 1 1 d . . . . .
H4A H 1.160957 0.098235 0.645155 0.028 Uiso 1 1 calc R U . . .
C5 C 0.9125(2) 0.35154(15) 0.67718(10) 0.0219(3) Uani 1 1 d . . . . .
O1A O 0.5156(2) 0.22737(11) 0.45154(7) 0.0326(3) Uani 1 1 d . . . . .
O2A O 0.6588(2) 0.11573(12) 0.35615(7) 0.0331(3) Uani 1 1 d . . . . .
O3A O 0.6608(2) 0.07723(13) 0.90748(7) 0.0375(3) Uani 1 1 d . . . . .
O4A O 0.89140(19) 0.03810(13) 0.81533(8) 0.0344(3) Uani 1 1 d . . . . .
N1A N 0.5731(2) 0.15330(13) 0.59047(8) 0.0210(3) Uani 1 1 d . . . . .
H1A H 0.514(3) 0.215(2) 0.5666(13) 0.031(6) Uiso 1 1 d . . . . .
N2A N 0.5464(2) 0.16110(13) 0.66851(8) 0.0225(3) Uani 1 1 d . . . . .
N3A N 0.8423(2) -0.14158(13) 0.70341(8) 0.0232(3) Uani 1 1 d . . . . .
N4A N 0.8875(2) -0.14324(12) 0.57503(8) 0.0208(3) Uani 1 1 d . . . . .
H4AA H 0.923(3) -0.170(2) 0.5293(14) 0.032(6) Uiso 1 1 d . . . . .
N5A N 0.7155(2) 0.04726(12) 0.47216(8) 0.0216(3) Uani 1 1 d . . . . .
N6A N 0.6259(2) 0.13473(13) 0.42553(8) 0.0227(3) Uani 1 1 d . . . . .
N7A N 0.5771(2) 0.07707(14) 0.78841(8) 0.0248(3) Uani 1 1 d . . . . .
H7A H 0.474(3) 0.124(2) 0.8039(13) 0.033(6) Uiso 1 1 d . . . . .
N8A N 0.7199(2) 0.06388(13) 0.83974(8) 0.0264(3) Uani 1 1 d . . . . .
C1A C 0.6835(2) 0.06194(14) 0.54887(9) 0.0195(3) Uani 1 1 d . . . . .
C2A C 0.6305(2) 0.06991(15) 0.70934(10) 0.0208(3) Uani 1 1 d . . . . .
C3A C 0.7495(2) -0.03371(15) 0.67417(9) 0.0203(3) Uani 1 1 d . . . . .
C4A C 0.9230(3) -0.20347(15) 0.64163(10) 0.0236(3) Uani 1 1 d . . . . .
H4AB H 0.998626 -0.282830 0.644110 0.028 Uiso 1 1 calc R U . . .
C5A C 0.7756(2) -0.03387(14) 0.59488(9) 0.0191(3) Uani 1 1 d . . . . .
O1W O 0.7900(2) 0.71769(12) 0.83512(8) 0.0302(3) Uani 1 1 d . . . . .
H1WA H 0.804(4) 0.766(2) 0.8000(15) 0.039(6) Uiso 1 1 d . . . . .
H1WB H 0.897(4) 0.711(2) 0.8604(16) 0.050(7) Uiso 1 1 d . . . . .

loop_
_atom_site_aniso_label
_atom_site_aniso_U_11
_atom_site_aniso_U_22
_atom_site_aniso_U_33
_atom_site_aniso_U_23
_atom_site_aniso_U_13
_atom_site_aniso_U_12
S1 0.0332(3) 0.0392(3) 0.0396(3) 0.0023(2) -0.0077(2) 0.0036(2)
O1S 0.0418(8) 0.0672(11) 0.0425(9) 0.0168(8) -0.0057(7) -0.0093(8)
C1S 0.0568(17) 0.082(2) 0.129(3) -0.057(2) 0.0151(18) -0.0204(16)
C2S 0.0458(15) 0.175(4) 0.0342(14) -0.0207(18) 0.0046(11) -0.0197(19)
S2 0.0318(2) 0.0294(2) 0.0242(2) 0.00017(17) 0.00238(17) 0.00545(18)
O2S 0.0311(7) 0.0421(8) 0.0197(6) -0.0020(5) -0.0021(5) 0.0044(6)
C3S 0.0901(19) 0.0432(13) 0.0395(13) -0.0108(10) 0.0165(12) -0.0332(13)
C4S 0.0511(12) 0.0303(10) 0.0310(10) 0.0057(8) 0.0048(9) -0.0028(9)
O1 0.0468(8) 0.0346(7) 0.0227(7) -0.0027(5) 0.0052(6) 0.0046(6)
O2 0.0527(9) 0.0303(7) 0.0370(8) -0.0046(6) 0.0091(6) -0.0144(7)
O3 0.0431(8) 0.0224(6) 0.0276(7) -0.0016(5) -0.0051(6) 0.0076(6)
O4 0.0458(8) 0.0341(7) 0.0195(6) -0.0018(5) -0.0045(5) 0.0023(6)
N1 0.0282(7) 0.0207(7) 0.0213(7) -0.0030(6) -0.0010(6) -0.0026(6)
N2 0.0265(7) 0.0178(7) 0.0217(7) -0.0011(6) -0.0024(6) 0.0005(6)
N3 0.0219(7) 0.0185(7) 0.0225(7) -0.0019(5) -0.0014(5) 0.0002(6)
N4 0.0263(7) 0.0208(7) 0.0209(7) -0.0001(6) -0.0042(6) 0.0011(6)
N5 0.0386(8) 0.0221(8) 0.0202(7) -0.0026(6) -0.0014(6) -0.0046(7)
N6 0.0289(8) 0.0250(8) 0.0237(8) -0.0010(6) 0.0022(6) 0.0044(6)
N7 0.0240(7) 0.0207(7) 0.0213(7) -0.0005(5) -0.0034(5) -0.0004(6)
N8 0.0251(7) 0.0219(7) 0.0224(7) -0.0007(6) -0.0028(6) -0.0029(6)
C1 0.0252(8) 0.0206(8) 0.0231(8) -0.0032(6) -0.0007(7) -0.0041(7)
C2 0.0185(7) 0.0200(8) 0.0237(8) -0.0018(6) -0.0004(6) -0.0043(6)
C3 0.0196(7) 0.0188(8) 0.0222(8) -0.0020(6) -0.0011(6) -0.0033(6)
C4 0.0231(8) 0.0192(8) 0.0254(9) -0.0013(6) -0.0024(7) 0.0008(7)
C5 0.0222(8) 0.0201(8) 0.0234(8) 0.0004(6) -0.0019(6) -0.0039(7)
O1A 0.0420(7) 0.0234(6) 0.0278(7) 0.0004(5) -0.0043(6) 0.0068(6)
O2A 0.0424(7) 0.0368(7) 0.0176(6) 0.0011(5) -0.0017(5) -0.0010(6)
O3A 0.0496(8) 0.0423(8) 0.0176(6) 0.0005(5) -0.0041(6) 0.0004(7)
O4A 0.0288(7) 0.0395(8) 0.0336(7) -0.0039(6) -0.0070(5) -0.0003(6)
N1A 0.0237(7) 0.0186(7) 0.0192(7) -0.0002(5) -0.0019(5) 0.0001(6)
N2A 0.0247(7) 0.0219(7) 0.0196(7) -0.0023(5) -0.0017(5) -0.0008(6)
N3A 0.0268(7) 0.0189(7) 0.0225(7) 0.0010(5) -0.0020(6) -0.0004(6)
N4A 0.0230(7) 0.0185(7) 0.0198(7) -0.0034(5) 0.0003(5) -0.0013(6)
N5A 0.0244(7) 0.0197(7) 0.0201(7) 0.0015(5) -0.0014(5) -0.0024(6)
N6A 0.0236(7) 0.0226(7) 0.0222(7) 0.0006(6) -0.0024(5) -0.0049(6)
N7A 0.0251(7) 0.0267(8) 0.0196(7) -0.0026(6) -0.0014(6) 0.0035(6)
N8A 0.0337(8) 0.0222(7) 0.0221(8) -0.0004(6) -0.0053(6) -0.0006(6)
C1A 0.0179(7) 0.0180(8) 0.0237(8) -0.0008(6) -0.0007(6) -0.0059(6)
C2A 0.0208(8) 0.0205(8) 0.0211(8) -0.0016(6) -0.0018(6) -0.0031(7)
C3A 0.0206(8) 0.0194(8) 0.0213(8) -0.0003(6) -0.0018(6) -0.0044(7)
C4A 0.0263(8) 0.0179(8) 0.0256(9) -0.0002(6) -0.0024(7) -0.0009(7)
C5A 0.0186(7) 0.0171(7) 0.0215(8) -0.0018(6) -0.0004(6) -0.0033(6)
O1W 0.0380(8) 0.0278(7) 0.0250(7) 0.0024(5) -0.0004(6) -0.0073(6)

loop_
_atom_type_symbol
_atom_type_description
_atom_type_scat_dispersion_real
_atom_type_scat_dispersion_imag
_atom_type_scat_source
C C 0.0181 0.0091 'International Tables Vol C Tables 4.2.6.8 and 6.1.1.4'
H H 0.0000 0.0000 'International Tables Vol C Tables 4.2.6.8 and 6.1.1.4'
N N 0.0311 0.0180 'International Tables Vol C Tables 4.2.6.8 and 6.1.1.4'
O O 0.0492 0.0322 'International Tables Vol C Tables 4.2.6.8 and 6.1.1.4'
S S 0.3331 0.5567 'International Tables Vol C Tables 4.2.6.8 and 6.1.1.4'

loop_
_exptl_crystal_face_index_h
_exptl_crystal_face_index_k
_exptl_crystal_face_index_l
_exptl_crystal_face_perp_dist
0.00 1.00 0.00 0.0420
0.00 -1.00 0.00 0.0870
1.00 1.00 0.00 0.0880
-1.00 -1.00 0.00 0.1110
1.00 1.00 1.00 0.1020
-1.00 -1.00 -1.00 0.1070
0.00 0.00 -1.00 0.0130
0.00 0.00 1.00 0.0530

loop_
_geom_angle_atom_site_label_1
_geom_angle_atom_site_label_2
_geom_angle_atom_site_label_3
_geom_angle
_geom_angle_site_symmetry_1
_geom_angle_site_symmetry_3
_geom_angle_publ_flag
O1S S1 C1S 104.89(13) . . ?
O1S S1 C2S 105.92(12) . . ?
C2S S1 C1S 98.3(2) . . ?
S1 C1S H1SA 109.5 . . ?
S1 C1S H1SB 109.5 . . ?
S1 C1S H1SC 109.5 . . ?
H1SA C1S H1SB 109.5 . . ?
H1SA C1S H1SC 109.5 . . ?
H1SB C1S H1SC 109.5 . . ?
S1 C2S H2SA 109.5 . . ?
S1 C2S H2SB 109.5 . . ?
S1 C2S H2SC 109.5 . . ?
H2SA C2S H2SB 109.5 . . ?
H2SA C2S H2SC 109.5 . . ?
H2SB C2S H2SC 109.5 . . ?
O2S S2 C3S 105.37(10) . . ?
O2S S2 C4S 105.36(9) . . ?
C4S S2 C3S 99.25(12) . . ?
S2 C3S H3SA 109.5 . . ?
S2 C3S H3SB 109.5 . . ?
S2 C3S H3SC 109.5 . . ?
H3SA C3S H3SB 109.5 . . ?
H3SA C3S H3SC 109.5 . . ?
H3SB C3S H3SC 109.5 . . ?
S2 C4S H4SA 109.5 . . ?
S2 C4S H4SB 109.5 . . ?
S2 C4S H4SC 109.5 . . ?
H4SA C4S H4SB 109.5 . . ?
H4SA C4S H4SC 109.5 . . ?
H4SB C4S H4SC 109.5 . . ?
C1 N1 N2 118.40(14) . . ?
N1 N2 H2 113.7(15) . . ?
N1 N2 C2 127.40(15) . . ?
C2 N2 H2 118.9(15) . . ?
C4 N3 C3 103.63(14) . . ?
C4 N4 H4 123.5(16) . . ?
C4 N4 C5 106.35(14) . . ?
C5 N4 H4 129.0(16) . . ?
N6 N5 H5 112.5(16) . . ?
N6 N5 C1 117.46(15) . . ?
C1 N5 H5 120.0(16) . . ?
O1 N6 O2 126.20(16) . . ?
O1 N6 N5 116.11(15) . . ?
O2 N6 N5 117.66(15) . . ?
C2 N7 N8 118.52(14) . . ?
O3 N8 N7 122.05(14) . . ?
O4 N8 O3 122.16(14) . . ?
O4 N8 N7 115.79(14) . . ?
N1 C1 N5 115.86(15) . . ?
N1 C1 C5 120.24(15) . . ?
N5 C1 C5 123.76(15) . . ?
N2 C2 C3 113.60(15) . . ?
N7 C2 N2 130.05(15) . . ?
N7 C2 C3 116.30(14) . . ?
N3 C3 C2 128.80(15) . . ?
C5 C3 N3 110.59(14) . . ?
C5 C3 C2 120.50(15) . . ?
N3 C4 N4 113.40(15) . . ?
N3 C4 H4A 123.3 . . ?
N4 C4 H4A 123.3 . . ?
N4 C5 C1 134.20(16) . . ?
N4 C5 C3 106.02(15) . . ?
C3 C5 C1 119.77(15) . . ?
N2A N1A H1A 113.9(15) . . ?
C1A N1A H1A 118.7(15) . . ?
C1A N1A N2A 127.31(14) . . ?
C2A N2A N1A 117.97(14) . . ?
C4A N3A C3A 103.94(14) . . ?
C4A N4A H4AA 127.1(15) . . ?
C4A N4A C5A 105.88(14) . . ?
C5A N4A H4AA 126.9(15) . . ?
C1A N5A N6A 118.44(13) . . ?
O1A N6A N5A 121.89(14) . . ?
O2A N6A O1A 122.58(14) . . ?
O2A N6A N5A 115.52(14) . . ?
N8A N7A H7A 113.2(16) . . ?
N8A N7A C2A 119.65(14) . . ?
C2A N7A H7A 119.1(16) . . ?
O3A N8A N7A 115.49(15) . . ?
O4A N8A O3A 125.77(15) . . ?
O4A N8A N7A 118.72(14) . . ?
N1A C1A C5A 113.15(15) . . ?
N5A C1A N1A 130.72(15) . . ?
N5A C1A C5A 116.11(14) . . ?
N2A C2A N7A 114.90(14) . . ?
N2A C2A C3A 121.56(15) . . ?
N7A C2A C3A 123.19(15) . . ?
N3A C3A C2A 132.47(15) . . ?
N3A C3A C5A 110.06(14) . . ?
C5A C3A C2A 117.40(15) . . ?
N3A C4A N4A 113.67(15) . . ?
N3A C4A H4AB 123.2 . . ?
N4A C4A H4AB 123.2 . . ?
N4A C5A C1A 130.82(15) . . ?
N4A C5A C3A 106.45(14) . . ?
C3A C5A C1A 122.54(15) . . ?
H1WA O1W H1WB 105(2) . . ?

loop_
_geom_bond_atom_site_label_1
_geom_bond_atom_site_label_2
_geom_bond_distance
_geom_bond_site_symmetry_2
_geom_bond_publ_flag
S1 O1S 1.5118(17) . ?
S1 C1S 1.760(3) . ?
S1 C2S 1.745(3) . ?
C1S H1SA 0.9800 . ?
C1S H1SB 0.9800 . ?
C1S H1SC 0.9800 . ?
C2S H2SA 0.9800 . ?
C2S H2SB 0.9800 . ?
C2S H2SC 0.9800 . ?
S2 O2S 1.5290(13) . ?
S2 C3S 1.773(3) . ?
S2 C4S 1.7689(19) . ?
C3S H3SA 0.9800 . ?
C3S H3SB 0.9800 . ?
C3S H3SC 0.9800 . ?
C4S H4SA 0.9800 . ?
C4S H4SB 0.9800 . ?
C4S H4SC 0.9800 . ?
O1 N6 1.217(2) . ?
O2 N6 1.222(2) . ?
O3 N8 1.2463(19) . ?
O4 N8 1.2300(19) . ?
N1 N2 1.355(2) . ?
N1 C1 1.306(2) . ?
N2 H2 0.84(2) . ?
N2 C2 1.357(2) . ?
N3 C3 1.377(2) . ?
N3 C4 1.323(2) . ?
N4 H4 0.85(3) . ?
N4 C4 1.353(2) . ?
N4 C5 1.361(2) . ?
N5 H5 0.89(3) . ?
N5 N6 1.380(2) . ?
N5 C1 1.404(2) . ?
N7 N8 1.354(2) . ?
N7 C2 1.346(2) . ?
C1 C5 1.415(2) . ?
C2 C3 1.420(2) . ?
C3 C5 1.377(2) . ?
C4 H4A 0.9500 . ?
O1A N6A 1.2461(19) . ?
O2A N6A 1.2302(19) . ?
O3A N8A 1.225(2) . ?
O4A N8A 1.221(2) . ?
N1A H1A 0.86(2) . ?
N1A N2A 1.362(2) . ?
N1A C1A 1.352(2) . ?
N2A C2A 1.307(2) . ?
N3A C3A 1.370(2) . ?
N3A C4A 1.326(2) . ?
N4A H4AA 0.86(2) . ?
N4A C4A 1.347(2) . ?
N4A C5A 1.364(2) . ?
N5A N6A 1.353(2) . ?
N5A C1A 1.348(2) . ?
N7A H7A 0.84(2) . ?
N7A N8A 1.371(2) . ?
N7A C2A 1.401(2) . ?
C1A C5A 1.413(2) . ?
C2A C3A 1.421(2) . ?
C3A C5A 1.381(2) . ?
C4A H4AB 0.9500 . ?
O1W H1WA 0.82(3) . ?
O1W H1WB 0.88(3) . ?

loop_
_geom_hbond_atom_site_label_D
_geom_hbond_atom_site_label_H
_geom_hbond_atom_site_label_A
_geom_hbond_distance_DH
_geom_hbond_distance_HA
_geom_hbond_distance_DA
_geom_hbond_angle_DHA
_geom_hbond_site_symmetry_A
_geom_hbond_publ_flag
N2 H2 O3 0.84(2) 2.01(2) 2.5758(19) 124(2) . yes
N2 H2 O1A 0.84(2) 2.23(2) 3.0374(19) 160(2) 2_666 yes
N4 H4 O2S 0.85(3) 1.85(3) 2.6923(19) 170(2) 1_655 yes
N5 H5 O1W 0.89(3) 1.81(3) 2.696(2) 178(2) . yes
N1A H1A O3 0.86(2) 2.25(2) 3.0650(19) 160(2) 2_666 yes
N1A H1A O1A 0.86(2) 2.01(2) 2.5795(19) 123.2(19) . yes
N4A H4AA N3 0.86(2) 1.96(2) 2.821(2) 176(2) 2_756 yes
N7A H7A O2S 0.84(2) 1.93(2) 2.760(2) 172(2) . yes
O1W H1WA N3A 0.82(3) 1.99(3) 2.799(2) 170(2) 1_565 yes
O1W H1WB O1S 0.88(3) 1.79(3) 2.660(2) 170(3) 1_655 yes

loop_
_geom_torsion_atom_site_label_1
_geom_torsion_atom_site_label_2
_geom_torsion_atom_site_label_3
_geom_torsion_atom_site_label_4
_geom_torsion
_geom_torsion_site_symmetry_1
_geom_torsion_site_symmetry_2
_geom_torsion_site_symmetry_3
_geom_torsion_site_symmetry_4
_geom_torsion_publ_flag
N1 N2 C2 N7 -177.66(16) . . . . ?
N1 N2 C2 C3 -0.6(2) . . . . ?
N1 C1 C5 N4 177.20(18) . . . . ?
N1 C1 C5 C3 -1.8(3) . . . . ?
N2 N1 C1 N5 174.82(14) . . . . ?
N2 N1 C1 C5 -0.9(2) . . . . ?
N2 C2 C3 N3 -178.05(16) . . . . ?
N2 C2 C3 C5 -2.3(2) . . . . ?
N3 C3 C5 N4 0.69(19) . . . . ?
N3 C3 C5 C1 179.96(15) . . . . ?
N5 C1 C5 N4 1.8(3) . . . . ?
N5 C1 C5 C3 -177.23(16) . . . . ?
N6 N5 C1 N1 117.52(17) . . . . ?
N6 N5 C1 C5 -66.9(2) . . . . ?
N7 C2 C3 N3 -0.5(3) . . . . ?
N7 C2 C3 C5 175.20(15) . . . . ?
N8 N7 C2 N2 -3.2(3) . . . . ?
N8 N7 C2 C3 179.75(14) . . . . ?
C1 N1 N2 C2 2.2(3) . . . . ?
C1 N5 N6 O1 -167.83(15) . . . . ?
C1 N5 N6 O2 14.3(2) . . . . ?
C2 N7 N8 O3 -4.1(2) . . . . ?
C2 N7 N8 O4 176.06(14) . . . . ?
C2 C3 C5 N4 -175.76(15) . . . . ?
C2 C3 C5 C1 3.5(2) . . . . ?
C3 N3 C4 N4 0.24(19) . . . . ?
C4 N3 C3 C2 175.50(17) . . . . ?
C4 N3 C3 C5 -0.57(18) . . . . ?
C4 N4 C5 C1 -179.63(19) . . . . ?
C4 N4 C5 C3 -0.52(18) . . . . ?
C5 N4 C4 N3 0.2(2) . . . . ?
N1A N2A C2A N7A -172.27(14) . . . . ?
N1A N2A C2A C3A 1.2(2) . . . . ?
N1A C1A C5A N4A 175.74(16) . . . . ?
N1A C1A C5A C3A 1.5(2) . . . . ?
N2A N1A C1A N5A 179.30(16) . . . . ?
N2A N1A C1A C5A 0.8(2) . . . . ?
N2A C2A C3A N3A -175.67(17) . . . . ?
N2A C2A C3A C5A 0.9(2) . . . . ?
N3A C3A C5A N4A -0.46(19) . . . . ?
N3A C3A C5A C1A 174.97(15) . . . . ?
N5A C1A C5A N4A -3.0(3) . . . . ?
N5A C1A C5A C3A -177.23(15) . . . . ?
N6A N5A C1A N1A -0.4(3) . . . . ?
N6A N5A C1A C5A 178.06(14) . . . . ?
N7A C2A C3A N3A -2.8(3) . . . . ?
N7A C2A C3A C5A 173.80(15) . . . . ?
N8A N7A C2A N2A -127.69(17) . . . . ?
N8A N7A C2A C3A 59.0(2) . . . . ?
C1A N1A N2A C2A -2.1(2) . . . . ?
C1A N5A N6A O1A -0.1(2) . . . . ?
C1A N5A N6A O2A -179.20(14) . . . . ?
C2A N7A N8A O3A 176.59(15) . . . . ?
C2A N7A N8A O4A -4.8(2) . . . . ?
C2A C3A C5A N4A -177.76(14) . . . . ?
C2A C3A C5A C1A -2.3(2) . . . . ?
C3A N3A C4A N4A -0.35(19) . . . . ?
C4A N3A C3A C2A 177.25(18) . . . . ?
C4A N3A C3A C5A 0.49(18) . . . . ?
C4A N4A C5A C1A -174.67(17) . . . . ?
C4A N4A C5A C3A 0.23(18) . . . . ?
C5A N4A C4A N3A 0.1(2) . . . . ?
